data_7226972
loop_
_publ_author_name
'Vishnoi, Pratap'
'Kaleeswaran, D.'
'Kalita, Alok Ch.'
'Murugavel, Ramaswamy'

_publ_section_title
;
 Dependence of the SBU length on the size of metal ions in alkaline earth
 MOFs derived from a flexible C3-symmetric tricarboxylic acid
;
_journal_issue 47
_journal_name_full CrystEngComm
_journal_page_first 9130
_journal_paper_doi 10.1039/C6CE01821A
_journal_volume 18
_journal_year 2016
_chemical_formula_sum 'C78 H84 Mg4 N2 O27'
_chemical_formula_weight 1578.71
_space_group_crystal_system monoclinic
_space_group_IT_number 14
_space_group_name_Hall '-P 2ybc'
_space_group_name_H-M_alt 'P 1 21/c 1'
_symmetry_space_group_name_Hall '-P 2ybc'
_symmetry_space_group_name_H-M 'P 1 21/c 1'
_atom_sites_solution_hydrogens mixed
_audit_creation_method SHELXL-2014/7
_audit_update_record
;
2016-10-03 deposited with the CCDC.
2016-10-31 downloaded from the CCDC.
;
_cell_angle_alpha 90
_cell_angle_beta 104.321(6)
_cell_angle_gamma 90
_cell_formula_units_Z 4
_cell_length_a 16.746(6)
_cell_length_b 34.094(13)
_cell_length_c 19.114(8)
_cell_measurement_reflns_used 6827
_cell_measurement_temperature 150(2)
_cell_measurement_theta_max 25.0
_cell_measurement_theta_min 1.9
_cell_volume 10574(7)
_computing_structure_refinement 'SHELXL-2014/7 (Sheldrick, 2014)'
_diffrn_ambient_temperature 150(2)
_diffrn_detector_area_resol_mean 28.5714
_diffrn_measured_fraction_theta_full 0.998
_diffrn_measured_fraction_theta_max 0.998
_diffrn_measurement_device_type 'Rigaku Saturn724+'
_diffrn_measurement_method \w
_diffrn_radiation_type MoK\a
_diffrn_radiation_wavelength 0.71075
_diffrn_reflns_av_R_equivalents 0.1113
_diffrn_reflns_av_unetI/netI 0.1100
_diffrn_reflns_Laue_measured_fraction_full 0.998
_diffrn_reflns_Laue_measured_fraction_max 0.998
_diffrn_reflns_limit_h_max 19
_diffrn_reflns_limit_h_min -19
_diffrn_reflns_limit_k_max 40
_diffrn_reflns_limit_k_min -29
_diffrn_reflns_limit_l_max 22
_diffrn_reflns_limit_l_min -22
_diffrn_reflns_number 76724
_diffrn_reflns_point_group_measured_fraction_full 0.998
_diffrn_reflns_point_group_measured_fraction_max 0.998
_diffrn_reflns_theta_full 24.999
_diffrn_reflns_theta_max 24.999
_diffrn_reflns_theta_min 1.879
_exptl_absorpt_coefficient_mu 0.096
_exptl_absorpt_correction_T_max 0.9811
_exptl_absorpt_correction_T_min 0.9811
_exptl_absorpt_correction_type multi-scan
_exptl_absorpt_process_details 'NUMABS (Rigaku, 1999)'
_exptl_crystal_colour colorless
_exptl_crystal_density_diffrn 0.992
_exptl_crystal_description block
_exptl_crystal_F_000 3320
_exptl_crystal_size_max 0.200
_exptl_crystal_size_mid 0.200
_exptl_crystal_size_min 0.200
_refine_diff_density_max 0.960
_refine_diff_density_min -0.476
_refine_diff_density_rms 0.069
_refine_ls_extinction_method none
_refine_ls_goodness_of_fit_ref 1.034
_refine_ls_hydrogen_treatment constr
_refine_ls_matrix_type full
_refine_ls_number_parameters 995
_refine_ls_number_reflns 18580
_refine_ls_number_restraints 26
_refine_ls_restrained_S_all 1.035
_refine_ls_R_factor_all 0.1528
_refine_ls_R_factor_gt 0.0967
_refine_ls_shift/su_max 0.004
_refine_ls_shift/su_mean 0.000
_refine_ls_structure_factor_coef Fsqd
_refine_ls_weighting_details 'w=1/[\s^2^(Fo^2^)+(0.1435P)^2^+6.9618P] where P=(Fo^2^+2Fc^2^)/3'
_refine_ls_weighting_scheme calc
_refine_ls_wR_factor_gt 0.2591
_refine_ls_wR_factor_ref 0.2925
_reflns_Friedel_coverage 0.000
_reflns_number_gt 10827
_reflns_number_total 18580
_reflns_threshold_expression 'I > 2\s(I)'
_cod_data_source_file c6ce01821a2.cif
_cod_data_source_block Mg-TCMTB
_cod_depositor_comments
;
The following automatic conversions were performed:

'_exptl_absorpt_correction_type' value 'Multi-scan' changed to
'multi-scan' according to
/usr/data/users/saulius/crontab/automatic-downloads/rss-feeds/RSC/lib/dictionaries/cif_core.dic
dictionary named 'cif_core.dic' version 2.4.2 from 2011-04-26.

Automatic conversion script
Id: cif_fix_values 4268 2015-11-12 08:31:59Z antanas 

 Adding full bibliography for 7226972--7226975.cif.
;
_cod_database_code 7226972
_shelx_shelxl_version_number 2014/7
_shelx_space_group_comment
;
The symmetry employed for this shelxl refinement is uniquely defined
by the following loop, which should always be used as a source of
symmetry information in preference to the above space-group names.
They are only intended as comments.
;
_shelx_estimated_absorpt_t_min 0.981
_shelx_estimated_absorpt_t_max 0.981
_platon_squeeze_void_probe_radius 1.20

loop_
_space_group_symop_operation_xyz
'x, y, z'
'-x, y+1/2, -z+1/2'
'-x, -y, -z'
'x, -y-1/2, z-1/2'

loop_
_atom_site_label
_atom_site_type_symbol
_atom_site_fract_x
_atom_site_fract_y
_atom_site_fract_z
_atom_site_U_iso_or_equiv
_atom_site_adp_type
_atom_site_occupancy
_atom_site_site_symmetry_order
_atom_site_calc_flag
_atom_site_refinement_flags_posn
_atom_site_refinement_flags_adp
Mg1 Mg 0.51070(8) -0.16768(4) 1.53172(7) 0.0320(3) Uani 1 1 d . .
Mg2 Mg 0.29403(8) -0.17762(4) 1.48228(7) 0.0313(3) Uani 1 1 d . .
Mg3 Mg 0.00449(8) -0.12496(4) 1.49347(7) 0.0351(3) Uani 1 1 d . .
Mg4 Mg 0.20476(8) 0.34618(4) 2.03863(8) 0.0380(4) Uani 1 1 d . .
O1 O 0.39749(17) -0.02413(10) 1.17212(15) 0.0466(8) Uani 1 1 d . .
O2 O 0.45717(19) -0.13378(9) 1.44583(17) 0.0484(8) Uani 1 1 d . .
O3 O 0.32171(18) -0.14162(9) 1.40636(16) 0.0440(8) Uani 1 1 d . .
O4 O 0.35688(16) -0.03383(10) 0.84183(15) 0.0430(8) Uani 1 1 d . .
O5 O 0.32177(18) -0.14042(9) 0.56548(16) 0.0423(8) Uani 1 1 d . .
O6 O 0.45896(18) -0.13850(10) 0.60329(17) 0.0476(8) Uani 1 1 d . .
O7 O 0.46154(19) 0.11985(9) 1.04791(18) 0.0515(9) Uani 1 1 d . .
O8 O 0.58687(16) 0.29197(8) 0.99159(16) 0.0381(7) Uani 1 1 d . .
O9 O 0.69040(18) 0.26994(9) 1.07617(18) 0.0484(9) Uani 1 1 d . .
O10 O -0.14615(18) -0.02280(12) 1.83368(16) 0.0568(10) Uani 1 1 d . .
O11 O -0.04366(17) -0.11050(10) 1.57793(16) 0.0445(8) Uani 1 1 d . .
O12 O -0.17725(18) -0.12749(10) 1.55672(16) 0.0481(8) Uani 1 1 d . .
O13 O -0.0364(3) 0.13467(13) 2.0028(4) 0.132(2) Uani 1 1 d . U
O14 O 0.1470(2) 0.29703(12) 2.0368(3) 0.0937(16) Uani 1 1 d . U
O15 O 0.0189(2) 0.31718(10) 1.99564(18) 0.0515(9) Uani 1 1 d . .
O16 O -0.11473(17) -0.00515(10) 2.16216(15) 0.0462(8) Uani 1 1 d . .
O17 O -0.24223(19) -0.11429(12) 2.38077(19) 0.0704(12) Uani 1 1 d . .
O18 O -0.11155(17) -0.11847(9) 2.42489(15) 0.0412(8) Uani 1 1 d . .
O19 O 0.5802(2) -0.20070(10) 1.62002(19) 0.0649(11) Uani 1 1 d D U
O20 O 0.0408(2) -0.06753(10) 1.47927(17) 0.0515(9) Uani 1 1 d . .
O21 O 0.60953(17) -0.12726(9) 1.55353(16) 0.0424(8) Uani 1 1 d . .
O22 O 0.68740(18) -0.17223(9) 1.46955(17) 0.0463(8) Uani 1 1 d . .
O23 O 0.56709(17) -0.19995(9) 1.46649(17) 0.0480(8) Uani 1 1 d . .
O24 O 0.25251(19) -0.21707(10) 1.55073(19) 0.0555(9) Uani 1 1 d . .
O25 O 0.11934(17) -0.13226(10) 1.56491(15) 0.0429(8) Uani 1 1 d . .
O26 O 0.05011(17) -0.13860(10) 1.40476(16) 0.0478(8) Uani 1 1 d . .
O27 O 0.17636(17) -0.15912(10) 1.45246(16) 0.0442(8) Uani 1 1 d . .
N2 N 0.1231(2) -0.01640(12) 1.4782(2) 0.0506(11) Uani 1 1 d . .
C1 C 0.3505(2) 0.00665(12) 1.0582(2) 0.0291(9) Uani 1 1 d . .
C2 C 0.3747(2) -0.01537(13) 1.0043(2) 0.0319(10) Uani 1 1 d . .
C3 C 0.3986(2) 0.00440(12) 0.94878(19) 0.0273(9) Uani 1 1 d . .
C4 C 0.3964(2) 0.04497(14) 0.9449(2) 0.0361(10) Uani 1 1 d . .
C5 C 0.3750(2) 0.06678(12) 1.0003(2) 0.0336(10) Uani 1 1 d . .
C6 C 0.3541(2) 0.04757(13) 1.0574(2) 0.0318(10) Uani 1 1 d . .
C7 C 0.3752(3) -0.05948(13) 1.0061(2) 0.0422(11) Uani 1 1 d . .
H7A H 0.3569 -0.0686 1.0482 0.063 Uiso 1 1 calc R U
H7B H 0.3379 -0.0696 0.9619 0.063 Uiso 1 1 calc R U
H7C H 0.4312 -0.0690 1.0092 0.063 Uiso 1 1 calc R U
C8 C 0.4144(3) 0.06660(16) 0.8797(3) 0.0567(14) Uani 1 1 d . .
H8A H 0.4101 0.0950 0.8863 0.085 Uiso 1 1 calc R U
H8B H 0.4702 0.0601 0.8759 0.085 Uiso 1 1 calc R U
H8C H 0.3743 0.0585 0.8355 0.085 Uiso 1 1 calc R U
C9 C 0.3353(3) 0.07064(15) 1.1189(2) 0.0491(13) Uani 1 1 d . .
H9A H 0.3219 0.0525 1.1542 0.074 Uiso 1 1 calc R U
H9B H 0.3836 0.0863 1.1423 0.074 Uiso 1 1 calc R U
H9C H 0.2884 0.0881 1.1002 0.074 Uiso 1 1 calc R U
C10 C 0.3244(2) -0.01501(14) 1.1180(2) 0.0376(11) Uani 1 1 d . .
H10A H 0.2874 0.0016 1.1385 0.045 Uiso 1 1 calc R U
H10B H 0.2946 -0.0394 1.0990 0.045 Uiso 1 1 calc R U
C11 C 0.3905(3) -0.04863(14) 1.2269(2) 0.0392(11) Uani 1 1 d . .
C12 C 0.4625(3) -0.05998(15) 1.2742(2) 0.0480(13) Uani 1 1 d . .
H12 H 0.5134 -0.0501 1.2680 0.058 Uiso 1 1 calc R U
C13 C 0.4629(3) -0.08527(15) 1.3304(3) 0.0474(13) Uani 1 1 d . .
H13 H 0.5137 -0.0931 1.3617 0.057 Uiso 1 1 calc R U
C14 C 0.3891(3) -0.09939(14) 1.3414(2) 0.0400(11) Uani 1 1 d . .
C15 C 0.3162(3) -0.08741(15) 1.2943(3) 0.0498(13) Uani 1 1 d . .
H15 H 0.2653 -0.0968 1.3011 0.060 Uiso 1 1 calc R U
C16 C 0.3156(3) -0.06230(16) 1.2379(3) 0.0511(13) Uani 1 1 d . .
H16 H 0.2649 -0.0543 1.2067 0.061 Uiso 1 1 calc R U
C17 C 0.3890(3) -0.12711(13) 1.4021(2) 0.0362(10) Uani 1 1 d . .
C18 C 0.4288(3) -0.01889(15) 0.8939(2) 0.0402(11) Uani 1 1 d . .
H18A H 0.4618 -0.0020 0.8695 0.048 Uiso 1 1 calc R U
H18B H 0.4639 -0.0409 0.9176 0.048 Uiso 1 1 calc R U
C19 C 0.3692(2) -0.05677(13) 0.7875(2) 0.0342(10) Uani 1 1 d . .
C20 C 0.4458(3) -0.06464(15) 0.7744(2) 0.0469(12) Uani 1 1 d . .
H20 H 0.4943 -0.0535 0.8043 0.056 Uiso 1 1 calc R U
C21 C 0.4508(3) -0.08905(14) 0.7170(2) 0.0450(12) Uani 1 1 d . .
H21 H 0.5034 -0.0949 0.7092 0.054 Uiso 1 1 calc R U
C22 C 0.3821(3) -0.10483(13) 0.6718(2) 0.0380(10) Uani 1 1 d . .
C23 C 0.3062(3) -0.09603(14) 0.6849(3) 0.0466(12) Uani 1 1 d . .
H23 H 0.2576 -0.1064 0.6537 0.056 Uiso 1 1 calc R U
C24 C 0.2993(3) -0.07274(16) 0.7419(2) 0.0476(13) Uani 1 1 d . .
H24 H 0.2466 -0.0676 0.7501 0.057 Uiso 1 1 calc R U
C25 C 0.3884(3) -0.12983(12) 0.6090(2) 0.0342(10) Uani 1 1 d . .
C26 C 0.3821(3) 0.11056(14) 1.0010(3) 0.0459(12) Uani 1 1 d . .
H26A H 0.3783 0.1206 0.9517 0.055 Uiso 1 1 calc R U
H26B H 0.3375 0.1225 1.0195 0.055 Uiso 1 1 calc R U
C27 C 0.4939(3) 0.15655(13) 1.0426(3) 0.0447(12) Uani 1 1 d . .
C28 C 0.4586(3) 0.18510(13) 0.9931(2) 0.0423(11) Uani 1 1 d . .
H28 H 0.4069 0.1804 0.9601 0.051 Uiso 1 1 calc R U
C29 C 0.4985(3) 0.22028(13) 0.9919(2) 0.0393(11) Uani 1 1 d . .
H29 H 0.4745 0.2395 0.9570 0.047 Uiso 1 1 calc R U
C30 C 0.5729(3) 0.22824(14) 1.0403(3) 0.0456(12) Uani 1 1 d . .
C31 C 0.6070(3) 0.19983(16) 1.0912(3) 0.0683(18) Uani 1 1 d . .
H31 H 0.6576 0.2049 1.1255 0.082 Uiso 1 1 calc R U
C32 C 0.5679(4) 0.16426(16) 1.0922(3) 0.0728(19) Uani 1 1 d . .
H32 H 0.5919 0.1450 1.1270 0.087 Uiso 1 1 calc R U
C33 C 0.6189(3) 0.26552(13) 1.0365(2) 0.0395(11) Uani 1 1 d . .
C34 C -0.1028(2) 0.01669(16) 1.9374(2) 0.0415(12) Uani 1 1 d . .
C35 C -0.1271(2) -0.00082(14) 1.9954(2) 0.0366(11) Uani 1 1 d . .
C36 C -0.1518(2) 0.02443(13) 2.0451(2) 0.0324(10) Uani 1 1 d . .
C37 C -0.1455(3) 0.06509(13) 2.0402(2) 0.0388(11) Uani 1 1 d . .
C38 C -0.1249(3) 0.08052(15) 1.9799(2) 0.0472(13) Uani 1 1 d . .
C39 C -0.1038(3) 0.05752(16) 1.9277(2) 0.0453(12) Uani 1 1 d . .
C40 C -0.1278(3) -0.04481(14) 2.0049(3) 0.0486(13) Uani 1 1 d . .
H40A H -0.1466 -0.0511 2.0483 0.073 Uiso 1 1 calc R U
H40B H -0.1653 -0.0567 1.9626 0.073 Uiso 1 1 calc R U
H40C H -0.0721 -0.0551 2.0100 0.073 Uiso 1 1 calc R U
C41 C -0.1583(3) 0.09084(17) 2.1018(3) 0.0609(15) Uani 1 1 d . .
H41A H -0.1724 0.0743 2.1390 0.091 Uiso 1 1 calc R U
H41B H -0.1075 0.1053 2.1228 0.091 Uiso 1 1 calc R U
H41C H -0.2032 0.1094 2.0832 0.091 Uiso 1 1 calc R U
C42 C -0.0843(3) 0.0753(2) 1.8623(3) 0.078(2) Uani 1 1 d . .
H42A H -0.0708 0.0544 1.8319 0.118 Uiso 1 1 calc R U
H42B H -0.1322 0.0900 1.8350 0.118 Uiso 1 1 calc R U
H42C H -0.0371 0.0930 1.8773 0.118 Uiso 1 1 calc R U
C43 C -0.0737(3) -0.00940(18) 1.8863(2) 0.0538(14) Uani 1 1 d . .
H43A H -0.0369 0.0052 1.8622 0.065 Uiso 1 1 calc R U
H43B H -0.0429 -0.0320 1.9124 0.065 Uiso 1 1 calc R U
C44 C -0.1331(3) -0.04548(17) 1.7780(2) 0.0506(13) Uani 1 1 d . .
C45 C -0.2041(3) -0.05833(17) 1.7283(2) 0.0538(14) Uani 1 1 d . .
H45 H -0.2570 -0.0519 1.7348 0.065 Uiso 1 1 calc R U
C46 C -0.1971(3) -0.08005(16) 1.6704(2) 0.0475(13) Uani 1 1 d . .
H46 H -0.2456 -0.0897 1.6380 0.057 Uiso 1 1 calc R U
C47 C -0.1208(3) -0.08843(15) 1.6576(2) 0.0412(11) Uani 1 1 d . .
C48 C -0.0513(3) -0.07547(15) 1.7081(2) 0.0439(12) Uani 1 1 d . .
H48 H 0.0016 -0.0817 1.7012 0.053 Uiso 1 1 calc R U
C49 C -0.0565(3) -0.05403(17) 1.7674(2) 0.0513(14) Uani 1 1 d . .
H49 H -0.0080 -0.0452 1.8008 0.062 Uiso 1 1 calc R U
C50 C -0.1133(3) -0.11043(13) 1.5928(2) 0.0365(10) Uani 1 1 d . .
C51 C -0.1844(2) 0.00611(15) 2.1039(2) 0.0412(11) Uani 1 1 d . .
H51A H -0.2196 0.0251 2.1217 0.049 Uiso 1 1 calc R U
H51B H -0.2180 -0.0172 2.0851 0.049 Uiso 1 1 calc R U
C52 C -0.1317(3) -0.02848(14) 2.2151(2) 0.0393(11) Uani 1 1 d . .
C53 C -0.2104(3) -0.03365(17) 2.2248(3) 0.0546(14) Uani 1 1 d . .
H53 H -0.2560 -0.0206 2.1942 0.066 Uiso 1 1 calc R U
C54 C -0.2219(3) -0.05759(16) 2.2787(3) 0.0533(13) Uani 1 1 d . .
H54 H -0.2758 -0.0608 2.2855 0.064 Uiso 1 1 calc R U
C55 C -0.1562(3) -0.07734(14) 2.3238(2) 0.0413(11) Uani 1 1 d . .
C56 C -0.0775(3) -0.06990(15) 2.3149(2) 0.0446(12) Uani 1 1 d . .
H56 H -0.0310 -0.0815 2.3472 0.054 Uiso 1 1 calc R U
C57 C -0.0660(3) -0.04627(15) 2.2608(2) 0.0460(12) Uani 1 1 d . .
H57 H -0.0120 -0.0421 2.2548 0.055 Uiso 1 1 calc R U
C58 C -0.1708(2) -0.10374(14) 2.3796(2) 0.0395(11) Uani 1 1 d . .
C59 C -0.1212(3) 0.12502(16) 1.9740(3) 0.0690(17) Uani 1 1 d . U
H59A H -0.1400 0.1335 1.9230 0.083 Uiso 1 1 calc R U
H59B H -0.1562 0.1377 2.0023 0.083 Uiso 1 1 calc R U
C60 C -0.0156(4) 0.1736(2) 2.0056(6) 0.120(3) Uani 1 1 d . U
C61 C 0.0673(4) 0.1818(2) 2.0359(8) 0.192(7) Uani 1 1 d . U
H61 H 0.1042 0.1612 2.0555 0.230 Uiso 1 1 calc R U
C62 C 0.0954(5) 0.2195(2) 2.0373(8) 0.196(7) Uani 1 1 d . U
H62 H 0.1526 0.2248 2.0546 0.235 Uiso 1 1 calc R U
C63 C 0.0409(4) 0.25024(18) 2.0136(5) 0.101(3) Uani 1 1 d . U
C64 C -0.0416(3) 0.24245(17) 1.9886(4) 0.0752(19) Uani 1 1 d . U
H64 H -0.0791 0.2635 1.9734 0.090 Uiso 1 1 calc R U
C65 C -0.0716(4) 0.20373(18) 1.9851(4) 0.089(2) Uani 1 1 d . U
H65 H -0.1290 0.1985 1.9691 0.107 Uiso 1 1 calc R U
C66 C 0.0712(3) 0.29138(17) 2.0154(4) 0.0662(16) Uani 1 1 d . U
C71 C 0.0821(4) -0.03164(18) 1.5887(3) 0.0670(16) Uani 1 1 d . .
H71A H 0.1172 -0.0089 1.6058 0.101 Uiso 1 1 calc R U
H71B H 0.0258 -0.0262 1.5923 0.101 Uiso 1 1 calc R U
H71C H 0.1036 -0.0545 1.6184 0.101 Uiso 1 1 calc R U
C72 C 0.0816(3) -0.03979(15) 1.5119(3) 0.0461(12) Uani 1 1 d . .
C73 C 0.1601(3) 0.02090(17) 1.5097(3) 0.0685(17) Uani 1 1 d . .
H73A H 0.1879 0.0336 1.4762 0.103 Uiso 1 1 calc R U
H73B H 0.1167 0.0382 1.5182 0.103 Uiso 1 1 calc R U
H73C H 0.2002 0.0157 1.5555 0.103 Uiso 1 1 calc R U
C74 C 0.1262(4) -0.02408(19) 1.4041(3) 0.0747(18) Uani 1 1 d . .
H74A H 0.1595 -0.0039 1.3883 0.112 Uiso 1 1 calc R U
H74B H 0.1510 -0.0499 1.4013 0.112 Uiso 1 1 calc R U
H74C H 0.0702 -0.0237 1.3728 0.112 Uiso 1 1 calc R U
C75 C 0.6339(3) -0.19898(14) 1.4506(2) 0.0423(11) Uani 1 1 d . .
C76 C 0.6561(4) -0.2334(2) 1.4095(4) 0.103(2) Uani 1 1 d . .
H76A H 0.7104 -0.2290 1.4002 0.155 Uiso 1 1 calc R U
H76B H 0.6575 -0.2574 1.4380 0.155 Uiso 1 1 calc R U
H76C H 0.6148 -0.2362 1.3634 0.155 Uiso 1 1 calc R U
C77 C 0.1172(3) -0.15293(14) 1.3992(2) 0.0405(11) Uani 1 1 d . .
C78 C 0.1271(3) -0.1608(2) 1.3252(3) 0.084(2) Uani 1 1 d . .
H78A H 0.0757 -0.1546 1.2896 0.126 Uiso 1 1 calc R U
H78B H 0.1718 -0.1446 1.3162 0.126 Uiso 1 1 calc R U
H78C H 0.1404 -0.1886 1.3210 0.126 Uiso 1 1 calc R U
C68 C 0.6317(8) -0.1663(3) 1.7305(4) 0.218(6) Uani 1 1 d D U
H68A H 0.6843 -0.1611 1.7655 0.328 Uiso 1 1 calc R U
H68B H 0.6070 -0.1414 1.7104 0.328 Uiso 1 1 calc R U
H68C H 0.5943 -0.1797 1.7547 0.328 Uiso 1 1 calc R U
N1 N 0.7302(7) -0.2046(3) 1.6751(6) 0.214(5) Uiso 1 1 d D .
C70 C 0.7381(8) -0.2340(4) 1.6177(7) 0.248(8) Uani 1 1 d D .
H70A H 0.7961 -0.2412 1.6244 0.373 Uiso 1 1 calc R U
H70B H 0.7058 -0.2575 1.6219 0.373 Uiso 1 1 calc R U
H70C H 0.7174 -0.2223 1.5698 0.373 Uiso 1 1 calc R U
C67 C 0.6466(5) -0.1919(3) 1.6703(5) 0.150(4) Uani 1 1 d D U
C69 C 0.8053(11) -0.1915(5) 1.7322(9) 0.467(16) Uani 1 1 d D .
H69A H 0.8545 -0.2042 1.7238 0.700 Uiso 1 1 calc R U
H69B H 0.8111 -0.1629 1.7297 0.700 Uiso 1 1 calc R U
H69C H 0.7988 -0.1988 1.7801 0.700 Uiso 1 1 calc R U
H21A H 0.6240 -0.1057 1.5384 0.080 Uiso 1 1 d . U
H21B H 0.6519 -0.1366 1.5837 0.080 Uiso 1 1 d . U
H24A H 0.2437 -0.2359 1.5779 0.080 Uiso 1 1 d . U
H24B H 0.2045 -0.2087 1.5281 0.080 Uiso 1 1 d . U
H25A H 0.1431 -0.1416 1.6063 0.080 Uiso 1 1 d . U
H25B H 0.1557 -0.1316 1.5403 0.080 Uiso 1 1 d . U

loop_
_atom_site_aniso_label
_atom_site_aniso_U_11
_atom_site_aniso_U_22
_atom_site_aniso_U_33
_atom_site_aniso_U_23
_atom_site_aniso_U_13
_atom_site_aniso_U_12
Mg1 0.0301(7) 0.0290(8) 0.0385(7) -0.0014(6) 0.0116(6) 0.0010(6)
Mg2 0.0303(7) 0.0267(8) 0.0403(7) 0.0010(6) 0.0153(6) 0.0034(6)
Mg3 0.0299(7) 0.0417(9) 0.0361(7) 0.0022(6) 0.0127(6) 0.0029(6)
Mg4 0.0293(7) 0.0390(9) 0.0486(8) -0.0022(7) 0.0150(6) -0.0014(6)
O1 0.0290(16) 0.071(2) 0.0368(15) 0.0180(16) 0.0020(13) -0.0066(15)
O2 0.0434(18) 0.043(2) 0.0578(18) 0.0219(16) 0.0113(15) -0.0021(15)
O3 0.0387(17) 0.048(2) 0.0485(16) 0.0102(15) 0.0171(14) 0.0008(14)
O4 0.0245(15) 0.066(2) 0.0379(15) -0.0178(15) 0.0070(12) 0.0015(14)
O5 0.0395(17) 0.0405(19) 0.0501(16) -0.0068(15) 0.0171(14) 0.0038(14)
O6 0.0403(17) 0.049(2) 0.0574(18) -0.0166(16) 0.0195(14) -0.0013(15)
O7 0.0466(19) 0.0291(18) 0.068(2) 0.0129(16) -0.0069(16) -0.0099(15)
O8 0.0343(15) 0.0277(16) 0.0561(17) 0.0069(14) 0.0184(13) 0.0001(13)
O9 0.0340(17) 0.0384(19) 0.065(2) 0.0069(16) -0.0027(15) -0.0075(14)
O10 0.0292(16) 0.099(3) 0.0428(16) -0.0326(18) 0.0102(13) -0.0056(17)
O11 0.0383(16) 0.054(2) 0.0469(16) -0.0007(15) 0.0223(13) 0.0030(15)
O12 0.0406(17) 0.060(2) 0.0512(17) -0.0092(16) 0.0249(14) -0.0078(16)
O13 0.058(2) 0.055(2) 0.253(7) 0.041(4) -0.017(3) -0.018(2)
O14 0.0429(19) 0.051(3) 0.192(5) 0.008(3) 0.039(2) -0.0049(17)
O15 0.0478(19) 0.0371(19) 0.068(2) 0.0025(17) 0.0121(16) 0.0003(16)
O16 0.0288(15) 0.074(2) 0.0343(15) 0.0100(16) 0.0054(12) -0.0086(15)
O17 0.0329(18) 0.105(3) 0.073(2) 0.048(2) 0.0143(16) -0.0002(19)
O18 0.0327(16) 0.0457(19) 0.0467(16) 0.0125(15) 0.0131(13) 0.0034(14)
O19 0.082(3) 0.040(2) 0.061(2) 0.0081(18) -0.0025(19) -0.0077(19)
O20 0.0506(19) 0.051(2) 0.0533(18) 0.0052(17) 0.0130(15) -0.0069(17)
O21 0.0405(17) 0.0356(18) 0.0511(17) -0.0038(14) 0.0112(14) -0.0053(14)
O22 0.0400(17) 0.0404(19) 0.0663(19) -0.0039(16) 0.0277(15) -0.0069(15)
O23 0.0347(16) 0.048(2) 0.0695(19) -0.0184(16) 0.0290(14) -0.0070(14)
O24 0.0437(18) 0.051(2) 0.075(2) 0.0257(18) 0.0206(16) -0.0001(16)
O25 0.0299(15) 0.058(2) 0.0424(15) 0.0014(15) 0.0116(13) 0.0053(14)
O26 0.0304(16) 0.070(2) 0.0431(16) -0.0017(16) 0.0099(13) 0.0120(15)
O27 0.0303(16) 0.059(2) 0.0447(16) 0.0016(15) 0.0127(13) 0.0101(14)
N2 0.050(2) 0.046(3) 0.057(2) 0.003(2) 0.0164(19) -0.009(2)
C1 0.0168(18) 0.034(2) 0.0339(19) 0.0006(18) 0.0020(16) -0.0044(17)
C2 0.026(2) 0.032(2) 0.038(2) 0.0006(19) 0.0073(17) -0.0031(18)
C3 0.0196(19) 0.039(3) 0.0211(17) -0.0052(17) 0.0003(15) -0.0003(17)
C4 0.026(2) 0.048(3) 0.032(2) 0.004(2) 0.0038(17) -0.003(2)
C5 0.026(2) 0.028(2) 0.044(2) -0.0040(19) 0.0027(18) -0.0012(18)
C6 0.022(2) 0.036(3) 0.035(2) -0.0006(19) 0.0044(16) 0.0008(18)
C7 0.042(3) 0.033(3) 0.051(2) -0.003(2) 0.008(2) 0.003(2)
C8 0.052(3) 0.061(3) 0.059(3) 0.017(3) 0.020(2) -0.012(3)
C9 0.041(3) 0.055(3) 0.053(3) -0.026(2) 0.016(2) -0.004(2)
C10 0.032(2) 0.046(3) 0.033(2) 0.011(2) 0.0056(18) -0.006(2)
C11 0.038(2) 0.050(3) 0.0301(19) 0.014(2) 0.0108(18) 0.001(2)
C12 0.033(2) 0.071(4) 0.040(2) 0.012(2) 0.0086(19) -0.010(2)
C13 0.027(2) 0.057(3) 0.055(3) 0.018(2) 0.005(2) 0.001(2)
C14 0.035(2) 0.051(3) 0.032(2) 0.005(2) 0.0043(18) -0.002(2)
C15 0.039(3) 0.058(3) 0.055(3) 0.011(2) 0.018(2) -0.001(2)
C16 0.030(2) 0.072(4) 0.050(3) 0.016(3) 0.009(2) 0.000(2)
C17 0.040(2) 0.033(3) 0.038(2) -0.0022(19) 0.0138(19) 0.004(2)
C18 0.033(2) 0.055(3) 0.029(2) -0.005(2) 0.0020(18) 0.003(2)
C19 0.027(2) 0.046(3) 0.0309(19) -0.0081(19) 0.0093(17) 0.0064(19)
C20 0.033(2) 0.059(3) 0.047(2) -0.010(2) 0.007(2) 0.004(2)
C21 0.040(2) 0.056(3) 0.043(2) -0.008(2) 0.017(2) 0.010(2)
C22 0.035(2) 0.037(3) 0.045(2) -0.002(2) 0.0161(19) 0.003(2)
C23 0.038(2) 0.050(3) 0.055(3) -0.019(2) 0.019(2) -0.003(2)
C24 0.025(2) 0.077(4) 0.046(2) -0.020(2) 0.0194(18) -0.005(2)
C25 0.034(2) 0.031(2) 0.042(2) 0.0067(19) 0.0191(18) 0.0062(19)
C26 0.034(2) 0.036(3) 0.061(3) 0.001(2) -0.002(2) -0.008(2)
C27 0.043(3) 0.030(3) 0.054(3) 0.010(2) -0.001(2) -0.006(2)
C28 0.033(2) 0.037(3) 0.051(2) -0.002(2) 0.000(2) -0.007(2)
C29 0.036(2) 0.029(2) 0.051(2) 0.007(2) 0.008(2) 0.005(2)
C30 0.047(3) 0.032(3) 0.060(3) 0.006(2) 0.018(2) -0.001(2)
C31 0.054(3) 0.044(3) 0.089(4) 0.023(3) -0.017(3) -0.019(3)
C32 0.071(4) 0.044(3) 0.082(4) 0.035(3) -0.023(3) -0.022(3)
C33 0.048(3) 0.021(2) 0.051(2) 0.002(2) 0.014(2) 0.001(2)
C34 0.027(2) 0.067(3) 0.030(2) -0.009(2) 0.0062(17) -0.011(2)
C35 0.025(2) 0.049(3) 0.035(2) 0.001(2) 0.0064(17) -0.0056(19)
C36 0.025(2) 0.038(3) 0.0331(19) 0.0092(19) 0.0056(17) -0.0017(18)
C37 0.028(2) 0.038(3) 0.045(2) -0.002(2) 0.0007(19) -0.0032(19)
C38 0.036(2) 0.052(3) 0.047(2) 0.025(2) -0.002(2) -0.009(2)
C39 0.031(2) 0.070(4) 0.035(2) 0.015(2) 0.0081(18) -0.010(2)
C40 0.035(3) 0.046(3) 0.059(3) -0.006(2) 0.001(2) -0.004(2)
C41 0.063(3) 0.060(4) 0.060(3) -0.021(3) 0.017(3) -0.004(3)
C42 0.054(3) 0.131(6) 0.051(3) 0.031(3) 0.014(2) -0.013(3)
C43 0.031(2) 0.095(4) 0.034(2) -0.014(3) 0.0067(19) -0.006(3)
C44 0.032(2) 0.085(4) 0.037(2) -0.012(2) 0.0113(19) -0.003(2)
C45 0.030(2) 0.091(4) 0.045(2) -0.019(3) 0.0166(19) -0.005(2)
C46 0.030(2) 0.072(4) 0.040(2) -0.015(2) 0.0078(19) -0.004(2)
C47 0.033(2) 0.056(3) 0.038(2) -0.002(2) 0.0149(18) 0.001(2)
C48 0.029(2) 0.059(3) 0.046(2) -0.003(2) 0.0149(19) 0.002(2)
C49 0.027(2) 0.088(4) 0.039(2) -0.009(3) 0.0075(19) 0.000(2)
C50 0.040(2) 0.041(3) 0.0294(19) 0.0044(19) 0.0092(18) 0.000(2)
C51 0.024(2) 0.059(3) 0.041(2) 0.010(2) 0.0078(18) -0.001(2)
C52 0.030(2) 0.053(3) 0.032(2) 0.006(2) 0.0030(18) -0.007(2)
C53 0.033(2) 0.080(4) 0.052(3) 0.030(3) 0.013(2) 0.015(2)
C54 0.039(3) 0.069(4) 0.057(3) 0.027(3) 0.023(2) 0.003(2)
C55 0.037(2) 0.049(3) 0.042(2) 0.013(2) 0.0163(19) 0.002(2)
C56 0.030(2) 0.066(3) 0.040(2) 0.017(2) 0.0128(18) 0.007(2)
C57 0.029(2) 0.070(3) 0.041(2) 0.015(2) 0.0123(19) -0.004(2)
C58 0.021(2) 0.054(3) 0.041(2) 0.007(2) 0.0041(18) 0.003(2)
C59 0.043(3) 0.055(3) 0.099(4) 0.034(3) 0.000(3) -0.006(2)
C60 0.055(3) 0.052(3) 0.236(10) 0.042(5) 0.000(5) -0.011(2)
C61 0.048(3) 0.053(3) 0.434(19) 0.039(7) -0.015(6) -0.006(3)
C62 0.055(4) 0.049(3) 0.450(19) 0.043(7) -0.003(7) -0.006(3)
C63 0.044(3) 0.046(3) 0.208(8) 0.013(4) 0.020(4) -0.003(2)
C64 0.039(3) 0.056(3) 0.129(5) 0.034(4) 0.019(3) -0.003(2)
C65 0.049(3) 0.056(3) 0.154(6) 0.026(4) 0.007(4) -0.006(2)
C66 0.048(3) 0.048(3) 0.109(4) 0.009(3) 0.029(3) -0.005(2)
C71 0.071(4) 0.071(4) 0.062(3) 0.004(3) 0.021(3) -0.016(3)
C72 0.041(3) 0.043(3) 0.055(3) 0.007(2) 0.012(2) 0.005(2)
C73 0.061(3) 0.064(4) 0.081(4) 0.003(3) 0.019(3) -0.015(3)
C74 0.081(4) 0.078(4) 0.072(3) 0.009(3) 0.032(3) -0.016(3)
C75 0.047(3) 0.039(3) 0.046(2) -0.003(2) 0.021(2) -0.001(2)
C76 0.075(4) 0.096(5) 0.159(6) -0.079(4) 0.065(4) -0.026(3)
C77 0.029(2) 0.047(3) 0.046(2) -0.008(2) 0.0117(19) 0.006(2)
C78 0.047(3) 0.155(6) 0.053(3) -0.041(4) 0.019(2) 0.005(4)
C68 0.321(14) 0.172(10) 0.093(6) -0.030(6) -0.081(7) 0.134(9)
C70 0.171(12) 0.37(2) 0.205(13) -0.089(15) 0.056(10) 0.019(13)
C67 0.147(8) 0.133(8) 0.136(7) -0.003(6) -0.031(5) -0.003(7)
C69 0.51(3) 0.32(2) 0.38(2) 0.149(18) -0.27(2) -0.23(2)

loop_
_atom_type_symbol
_atom_type_description
_atom_type_scat_dispersion_real
_atom_type_scat_dispersion_imag
_atom_type_scat_source
C C 0.0033 0.0016 'International Tables Vol C Tables 4.2.6.8 and 6.1.1.4'
H H 0.0000 0.0000 'International Tables Vol C Tables 4.2.6.8 and 6.1.1.4'
Mg Mg 0.0486 0.0363 'International Tables Vol C Tables 4.2.6.8 and 6.1.1.4'
N N 0.0061 0.0033 'International Tables Vol C Tables 4.2.6.8 and 6.1.1.4'
O O 0.0106 0.0060 'International Tables Vol C Tables 4.2.6.8 and 6.1.1.4'

loop_
_geom_angle_atom_site_label_1
_geom_angle_atom_site_label_2
_geom_angle_atom_site_label_3
_geom_angle
_geom_angle_site_symmetry_1
_geom_angle_site_symmetry_3
O2 Mg1 O6 95.08(15) . 1_556
O2 Mg1 O23 89.51(15) . .
O6 Mg1 O23 175.41(15) 1_556 .
O2 Mg1 O8 92.10(13) . 2_647
O6 Mg1 O8 91.40(13) 1_556 2_647
O23 Mg1 O8 88.32(13) . 2_647
O2 Mg1 O21 87.46(13) . .
O6 Mg1 O21 89.51(13) 1_556 .
O23 Mg1 O21 90.80(13) . .
O8 Mg1 O21 179.02(14) 2_647 .
O2 Mg1 O19 173.26(16) . .
O6 Mg1 O19 88.04(15) 1_556 .
O23 Mg1 O19 87.41(16) . .
O8 Mg1 O19 93.80(14) 2_647 .
O21 Mg1 O19 86.59(14) . .
O2 Mg1 Mg2 67.58(10) . .
O6 Mg1 Mg2 69.46(9) 1_556 .
O23 Mg1 Mg2 112.42(10) . .
O8 Mg1 Mg2 35.48(8) 2_647 .
O21 Mg1 Mg2 144.82(10) . .
O19 Mg1 Mg2 119.15(12) . .
O5 Mg2 O27 92.58(13) 1_556 .
O5 Mg2 O3 97.77(14) 1_556 .
O27 Mg2 O3 89.36(13) . .
O5 Mg2 O24 87.62(15) 1_556 .
O27 Mg2 O24 85.74(14) . .
O3 Mg2 O24 172.88(14) . .
O5 Mg2 O9 154.74(13) 1_556 2_647
O27 Mg2 O9 110.39(13) . 2_647
O3 Mg2 O9 93.01(14) . 2_647
O24 Mg2 O9 83.89(15) . 2_647
O5 Mg2 O8 95.72(12) 1_556 2_647
O27 Mg2 O8 169.84(14) . 2_647
O3 Mg2 O8 95.31(13) . 2_647
O24 Mg2 O8 88.74(13) . 2_647
O9 Mg2 O8 60.44(11) 2_647 2_647
O5 Mg2 C33 125.24(14) 1_556 2_647
O27 Mg2 C33 139.99(15) . 2_647
O3 Mg2 C33 96.95(15) . 2_647
O24 Mg2 C33 83.59(15) . 2_647
O9 Mg2 C33 30.14(12) 2_647 2_647
O8 Mg2 C33 30.44(12) 2_647 2_647
O5 Mg2 Mg1 72.83(9) 1_556 .
O27 Mg2 Mg1 156.17(12) . .
O3 Mg2 Mg1 74.54(9) . .
O24 Mg2 Mg1 111.68(10) . .
O9 Mg2 Mg1 88.30(9) 2_647 .
O8 Mg2 Mg1 33.72(8) 2_647 .
C33 Mg2 Mg1 61.10(11) 2_647 .
O5 Mg2 H24B 92.10(10) 1_556 .
O27 Mg2 H24B 62.98(10) . .
O3 Mg2 H24B 151.07(10) . .
O24 Mg2 H24B 23.02(9) . .
O9 Mg2 H24B 89.31(11) 2_647 .
O8 Mg2 H24B 110.74(10) 2_647 .
C33 Mg2 H24B 99.37(12) 2_647 .
Mg1 Mg2 H24B 134.38(6) . .
O15 Mg3 O11 91.70(15) 2_548 .
O15 Mg3 O18 89.67(14) 2_548 1_554
O11 Mg3 O18 88.99(13) . 1_554
O15 Mg3 O26 89.16(15) 2_548 .
O11 Mg3 O26 177.89(14) . .
O18 Mg3 O26 89.09(13) 1_554 .
O15 Mg3 O25 89.24(14) 2_548 .
O11 Mg3 O25 89.53(13) . .
O18 Mg3 O25 178.13(14) 1_554 .
O26 Mg3 O25 92.41(12) . .
O15 Mg3 O20 173.46(15) 2_548 .
O11 Mg3 O20 93.53(15) . .
O18 Mg3 O20 94.34(13) 1_554 .
O26 Mg3 O20 85.75(15) . .
O25 Mg3 O20 86.88(14) . .
O15 Mg3 Mg4 62.67(10) 2_548 2_548
O11 Mg3 Mg4 68.64(9) . 2_548
O18 Mg3 Mg4 35.59(9) 1_554 2_548
O26 Mg3 Mg4 110.12(10) . 2_548
O25 Mg3 Mg4 142.61(11) . 2_548
O20 Mg3 Mg4 123.06(11) . 2_548
O14 Mg4 O22 100.84(16) . 2_658
O14 Mg4 O12 112.0(2) . 2_558
O22 Mg4 O12 94.66(14) 2_658 2_558
O14 Mg4 O17 130.6(2) . 2_559
O22 Mg4 O17 98.97(15) 2_658 2_559
O12 Mg4 O17 110.84(18) 2_558 2_559
O14 Mg4 O18 95.13(16) . 2_559
O22 Mg4 O18 159.44(14) 2_658 2_559
O12 Mg4 O18 91.23(13) 2_558 2_559
O17 Mg4 O18 60.58(12) 2_559 2_559
O14 Mg4 C58 114.74(19) . 2_559
O22 Mg4 C58 129.29(15) 2_658 2_559
O12 Mg4 C58 103.36(16) 2_558 2_559
O17 Mg4 C58 30.33(13) 2_559 2_559
O18 Mg4 C58 30.28(11) 2_559 2_559
O14 Mg4 C66 20.35(16) . .
O22 Mg4 C66 118.67(17) 2_658 .
O12 Mg4 C66 99.10(17) 2_558 .
O17 Mg4 C66 129.42(18) 2_559 .
O18 Mg4 C66 79.62(15) 2_559 .
C58 Mg4 C66 104.81(17) 2_559 .
O14 Mg4 Mg3 76.63(12) . 2_558
O22 Mg4 Mg3 165.69(12) 2_658 2_558
O12 Mg4 Mg3 73.73(10) 2_558 2_558
O17 Mg4 Mg3 93.09(11) 2_559 2_558
O18 Mg4 Mg3 32.91(8) 2_559 2_558
C58 Mg4 Mg3 63.00(10) 2_559 2_558
C66 Mg4 Mg3 56.87(12) . 2_558
C11 O1 C10 117.9(3) . .
C17 O2 Mg1 142.0(3) . .
C17 O3 Mg2 130.6(3) . .
C19 O4 C18 118.0(3) . .
C25 O5 Mg2 134.2(3) . 1_554
C25 O6 Mg1 137.7(3) . 1_554
C27 O7 C26 118.2(3) . .
C33 O8 Mg1 141.9(3) . 2_657
C33 O8 Mg2 88.5(2) . 2_657
Mg1 O8 Mg2 110.80(14) 2_657 2_657
C33 O9 Mg2 90.3(3) . 2_657
C44 O10 C43 116.7(3) . .
C50 O11 Mg3 138.2(3) . .
C50 O12 Mg4 133.1(3) . 2_548
C60 O13 C59 117.2(5) . .
C66 O14 Mg4 127.1(4) . .
C66 O15 Mg3 143.3(4) . 2_558
C52 O16 C51 116.5(3) . .
C58 O17 Mg4 95.0(3) . 2_549
C58 O18 Mg3 160.4(3) . 1_556
C58 O18 Mg4 86.3(3) . 2_549
Mg3 O18 Mg4 111.49(14) 1_556 2_549
C67 O19 Mg1 131.3(5) . .
C72 O20 Mg3 142.3(3) . .
Mg1 O21 H21A 140.8(3) . .
Mg1 O21 H21B 111.5(2) . .
H21A O21 H21B 107.1(3) . .
C75 O22 Mg4 144.2(3) . 2_648
C75 O23 Mg1 135.8(3) . .
Mg2 O24 H24A 168.8(3) . .
Mg2 O24 H24B 83.5(2) . .
H24A O24 H24B 105.8(3) . .
Mg3 O25 H25A 142.7(3) . .
Mg3 O25 H25B 107.7(2) . .
H25A O25 H25B 106.7(3) . .
C77 O26 Mg3 132.4(3) . .
C77 O27 Mg2 143.7(3) . .
C72 N2 C74 120.9(4) . .
C72 N2 C73 122.6(5) . .
C74 N2 C73 116.1(5) . .
C6 C1 C2 120.2(4) . .
C6 C1 C10 121.0(4) . .
C2 C1 C10 118.7(4) . .
C3 C2 C1 119.0(4) . .
C3 C2 C7 119.9(4) . .
C1 C2 C7 121.1(4) . .
C4 C3 C2 120.9(4) . .
C4 C3 C18 120.0(4) . .
C2 C3 C18 119.1(4) . .
C3 C4 C5 119.6(4) . .
C3 C4 C8 120.9(4) . .
C5 C4 C8 119.4(4) . .
C6 C5 C4 120.1(4) . .
C6 C5 C26 119.8(4) . .
C4 C5 C26 119.8(4) . .
C5 C6 C1 119.8(4) . .
C5 C6 C9 120.5(4) . .
C1 C6 C9 119.7(4) . .
C2 C7 H7A 109.5 . .
C2 C7 H7B 109.5 . .
H7A C7 H7B 109.5 . .
C2 C7 H7C 109.5 . .
H7A C7 H7C 109.5 . .
H7B C7 H7C 109.5 . .
C4 C8 H8A 109.5 . .
C4 C8 H8B 109.5 . .
H8A C8 H8B 109.5 . .
C4 C8 H8C 109.5 . .
H8A C8 H8C 109.5 . .
H8B C8 H8C 109.5 . .
C6 C9 H9A 109.5 . .
C6 C9 H9B 109.5 . .
H9A C9 H9B 109.5 . .
C6 C9 H9C 109.5 . .
H9A C9 H9C 109.5 . .
H9B C9 H9C 109.5 . .
O1 C10 C1 107.3(3) . .
O1 C10 H10A 110.3 . .
C1 C10 H10A 110.3 . .
O1 C10 H10B 110.3 . .
C1 C10 H10B 110.3 . .
H10A C10 H10B 108.5 . .
O1 C11 C12 116.7(4) . .
O1 C11 C16 124.6(4) . .
C12 C11 C16 118.7(4) . .
C13 C12 C11 121.7(4) . .
C13 C12 H12 119.2 . .
C11 C12 H12 119.2 . .
C12 C13 C14 120.2(4) . .
C12 C13 H13 119.9 . .
C14 C13 H13 119.9 . .
C15 C14 C13 118.1(4) . .
C15 C14 C17 121.3(4) . .
C13 C14 C17 120.5(4) . .
C16 C15 C14 121.8(4) . .
C16 C15 H15 119.1 . .
C14 C15 H15 119.1 . .
C15 C16 C11 119.5(4) . .
C15 C16 H16 120.3 . .
C11 C16 H16 120.3 . .
O3 C17 O2 124.8(4) . .
O3 C17 C14 118.2(4) . .
O2 C17 C14 117.0(4) . .
O4 C18 C3 107.4(3) . .
O4 C18 H18A 110.2 . .
C3 C18 H18A 110.2 . .
O4 C18 H18B 110.2 . .
C3 C18 H18B 110.2 . .
H18A C18 H18B 108.5 . .
O4 C19 C24 116.3(4) . .
O4 C19 C20 124.8(4) . .
C24 C19 C20 118.9(4) . .
C19 C20 C21 119.5(4) . .
C19 C20 H20 120.2 . .
C21 C20 H20 120.2 . .
C22 C21 C20 121.8(4) . .
C22 C21 H21 119.1 . .
C20 C21 H21 119.1 . .
C21 C22 C23 117.7(4) . .
C21 C22 C25 121.0(4) . .
C23 C22 C25 121.2(4) . .
C24 C23 C22 121.8(4) . .
C24 C23 H23 119.1 . .
C22 C23 H23 119.1 . .
C23 C24 C19 120.1(4) . .
C23 C24 H24 119.9 . .
C19 C24 H24 119.9 . .
O6 C25 O5 125.0(4) . .
O6 C25 C22 117.5(4) . .
O5 C25 C22 117.5(4) . .
O7 C26 C5 106.5(3) . .
O7 C26 H26A 110.4 . .
C5 C26 H26A 110.4 . .
O7 C26 H26B 110.4 . .
C5 C26 H26B 110.4 . .
H26A C26 H26B 108.6 . .
O7 C27 C32 115.1(4) . .
O7 C27 C28 125.4(4) . .
C32 C27 C28 119.5(4) . .
C29 C28 C27 119.8(4) . .
C29 C28 H28 120.1 . .
C27 C28 H28 120.1 . .
C28 C29 C30 121.3(4) . .
C28 C29 H29 119.3 . .
C30 C29 H29 119.3 . .
C29 C30 C31 118.6(4) . .
C29 C30 C33 121.5(4) . .
C31 C30 C33 119.8(4) . .
C32 C31 C30 120.5(5) . .
C32 C31 H31 119.8 . .
C30 C31 H31 119.8 . .
C31 C32 C27 120.3(5) . .
C31 C32 H32 119.9 . .
C27 C32 H32 119.9 . .
O9 C33 O8 120.2(4) . .
O9 C33 C30 119.8(4) . .
O8 C33 C30 119.9(4) . .
O9 C33 Mg2 59.5(2) . 2_657
O8 C33 Mg2 61.1(2) . 2_657
C30 C33 Mg2 171.5(3) . 2_657
C39 C34 C35 121.9(4) . .
C39 C34 C43 120.0(4) . .
C35 C34 C43 118.0(5) . .
C34 C35 C36 117.4(4) . .
C34 C35 C40 121.9(4) . .
C36 C35 C40 120.7(4) . .
C37 C36 C35 121.3(4) . .
C37 C36 C51 120.7(4) . .
C35 C36 C51 118.0(4) . .
C38 C37 C36 118.1(4) . .
C38 C37 C41 122.3(5) . .
C36 C37 C41 119.6(4) . .
C39 C38 C37 123.1(5) . .
C39 C38 C59 119.3(5) . .
C37 C38 C59 117.5(5) . .
C38 C39 C34 117.6(4) . .
C38 C39 C42 121.4(5) . .
C34 C39 C42 120.9(5) . .
C35 C40 H40A 109.5 . .
C35 C40 H40B 109.5 . .
H40A C40 H40B 109.5 . .
C35 C40 H40C 109.5 . .
H40A C40 H40C 109.5 . .
H40B C40 H40C 109.5 . .
C37 C41 H41A 109.5 . .
C37 C41 H41B 109.5 . .
H41A C41 H41B 109.5 . .
C37 C41 H41C 109.5 . .
H41A C41 H41C 109.5 . .
H41B C41 H41C 109.5 . .
C39 C42 H42A 109.5 . .
C39 C42 H42B 109.5 . .
H42A C42 H42B 109.5 . .
C39 C42 H42C 109.5 . .
H42A C42 H42C 109.5 . .
H42B C42 H42C 109.5 . .
O10 C43 C34 106.9(4) . .
O10 C43 H43A 110.3 . .
C34 C43 H43A 110.3 . .
O10 C43 H43B 110.3 . .
C34 C43 H43B 110.3 . .
H43A C43 H43B 108.6 . .
O10 C44 C49 124.3(4) . .
O10 C44 C45 115.6(4) . .
C49 C44 C45 120.0(4) . .
C46 C45 C44 119.7(4) . .
C46 C45 H45 120.2 . .
C44 C45 H45 120.2 . .
C45 C46 C47 121.5(4) . .
C45 C46 H46 119.2 . .
C47 C46 H46 119.2 . .
C46 C47 C48 117.6(4) . .
C46 C47 C50 121.6(4) . .
C48 C47 C50 120.8(4) . .
C49 C48 C47 122.1(4) . .
C49 C48 H48 119.0 . .
C47 C48 H48 119.0 . .
C48 C49 C44 119.1(4) . .
C48 C49 H49 120.5 . .
C44 C49 H49 120.5 . .
O12 C50 O11 125.5(4) . .
O12 C50 C47 117.0(4) . .
O11 C50 C47 117.5(4) . .
O16 C51 C36 108.2(3) . .
O16 C51 H51A 110.0 . .
C36 C51 H51A 110.0 . .
O16 C51 H51B 110.0 . .
C36 C51 H51B 110.0 . .
H51A C51 H51B 108.4 . .
C57 C52 O16 116.7(4) . .
C57 C52 C53 120.0(4) . .
O16 C52 C53 123.3(4) . .
C54 C53 C52 119.6(4) . .
C54 C53 H53 120.2 . .
C52 C53 H53 120.2 . .
C53 C54 C55 121.2(4) . .
C53 C54 H54 119.4 . .
C55 C54 H54 119.4 . .
C56 C55 C54 117.7(4) . .
C56 C55 C58 122.4(4) . .
C54 C55 C58 119.9(4) . .
C57 C56 C55 121.0(4) . .
C57 C56 H56 119.5 . .
C55 C56 H56 119.5 . .
C56 C57 C52 120.4(4) . .
C56 C57 H57 119.8 . .
C52 C57 H57 119.8 . .
O18 C58 O17 118.0(4) . .
O18 C58 C55 120.3(4) . .
O17 C58 C55 121.5(4) . .
O18 C58 Mg4 63.4(2) . 2_549
O17 C58 Mg4 54.7(2) . 2_549
C55 C58 Mg4 172.8(3) . 2_549
O13 C59 C38 104.8(4) . .
O13 C59 H59A 110.8 . .
C38 C59 H59A 110.8 . .
O13 C59 H59B 110.8 . .
C38 C59 H59B 110.8 . .
H59A C59 H59B 108.9 . .
O13 C60 C65 124.1(6) . .
O13 C60 C61 115.3(6) . .
C65 C60 C61 120.4(6) . .
C62 C61 C60 119.9(7) . .
C62 C61 H61 120.0 . .
C60 C61 H61 120.0 . .
C61 C62 C63 120.5(7) . .
C61 C62 H62 119.8 . .
C63 C62 H62 119.8 . .
C64 C63 C62 119.5(6) . .
C64 C63 C66 119.9(5) . .
C62 C63 C66 120.6(6) . .
C63 C64 C65 121.0(6) . .
C63 C64 H64 119.5 . .
C65 C64 H64 119.5 . .
C60 C65 C64 118.3(6) . .
C60 C65 H65 120.9 . .
C64 C65 H65 120.9 . .
O15 C66 O14 125.3(5) . .
O15 C66 C63 116.9(5) . .
O14 C66 C63 117.8(5) . .
O15 C66 Mg4 92.9(3) . .
O14 C66 Mg4 32.5(3) . .
C63 C66 Mg4 150.1(4) . .
C72 C71 H71A 109.5 . .
C72 C71 H71B 109.5 . .
H71A C71 H71B 109.5 . .
C72 C71 H71C 109.5 . .
H71A C71 H71C 109.5 . .
H71B C71 H71C 109.5 . .
O20 C72 N2 120.2(5) . .
O20 C72 C71 120.4(5) . .
N2 C72 C71 119.4(5) . .
N2 C73 H73A 109.5 . .
N2 C73 H73B 109.5 . .
H73A C73 H73B 109.5 . .
N2 C73 H73C 109.5 . .
H73A C73 H73C 109.5 . .
H73B C73 H73C 109.5 . .
N2 C74 H74A 109.5 . .
N2 C74 H74B 109.5 . .
H74A C74 H74B 109.5 . .
N2 C74 H74C 109.5 . .
H74A C74 H74C 109.5 . .
H74B C74 H74C 109.5 . .
O23 C75 O22 124.8(4) . .
O23 C75 C76 117.6(4) . .
O22 C75 C76 117.4(4) . .
C75 C76 H76A 109.5 . .
C75 C76 H76B 109.5 . .
H76A C76 H76B 109.5 . .
C75 C76 H76C 109.5 . .
H76A C76 H76C 109.5 . .
H76B C76 H76C 109.5 . .
O27 C77 O26 122.8(4) . .
O27 C77 C78 119.4(4) . .
O26 C77 C78 117.6(4) . .
C77 C78 H78A 109.5 . .
C77 C78 H78B 109.5 . .
H78A C78 H78B 109.5 . .
C77 C78 H78C 109.5 . .
H78A C78 H78C 109.5 . .
H78B C78 H78C 109.5 . .
C67 C68 H68A 109.5 . .
C67 C68 H68B 109.5 . .
H68A C68 H68B 109.5 . .
C67 C68 H68C 109.5 . .
H68A C68 H68C 109.5 . .
H68B C68 H68C 109.5 . .
C67 N1 C69 125.1(13) . .
C67 N1 C70 114.1(9) . .
C69 N1 C70 120.7(13) . .
N1 C70 H70A 109.5 . .
N1 C70 H70B 109.5 . .
H70A C70 H70B 109.5 . .
N1 C70 H70C 109.5 . .
H70A C70 H70C 109.5 . .
H70B C70 H70C 109.5 . .
O19 C67 N1 127.5(8) . .
O19 C67 C68 114.9(8) . .
N1 C67 C68 117.6(8) . .
N1 C69 H69A 109.5 . .
N1 C69 H69B 109.5 . .
H69A C69 H69B 109.5 . .
N1 C69 H69C 109.5 . .
H69A C69 H69C 109.5 . .
H69B C69 H69C 109.5 . .

loop_
_geom_bond_atom_site_label_1
_geom_bond_atom_site_label_2
_geom_bond_distance
_geom_bond_site_symmetry_2
Mg1 O2 2.027(3) .
Mg1 O6 2.049(3) 1_556
Mg1 O23 2.059(3) .
Mg1 O8 2.098(3) 2_647
Mg1 O21 2.115(3) .
Mg1 O19 2.121(4) .
Mg1 Mg2 3.532(2) .
Mg2 O5 1.997(3) 1_556
Mg2 O27 2.013(3) .
Mg2 O3 2.040(3) .
Mg2 O24 2.111(4) .
Mg2 O9 2.158(4) 2_647
Mg2 O8 2.193(3) 2_647
Mg2 C33 2.504(5) 2_647
Mg2 H24B 2.1878(14) .
Mg3 O15 2.032(4) 2_548
Mg3 O11 2.035(3) .
Mg3 O18 2.070(3) 1_554
Mg3 O26 2.077(3) .
Mg3 O25 2.080(3) .
Mg3 O20 2.088(4) .
Mg3 Mg4 3.544(2) 2_548
Mg4 O14 1.931(4) .
Mg4 O22 1.954(3) 2_658
Mg4 O12 1.981(3) 2_558
Mg4 O17 2.026(4) 2_559
Mg4 O18 2.217(3) 2_559
Mg4 C58 2.474(5) 2_559
Mg4 C66 2.863(6) .
Mg4 Mg3 3.544(2) 2_558
O1 C11 1.366(5) .
O1 C10 1.428(5) .
O2 C17 1.257(5) .
O3 C17 1.251(5) .
O4 C19 1.357(5) .
O4 C18 1.451(5) .
O5 C25 1.269(5) .
O5 Mg2 1.997(3) 1_554
O6 C25 1.248(5) .
O6 Mg1 2.049(3) 1_554
O7 C27 1.377(5) .
O7 C26 1.443(5) .
O8 C33 1.269(5) .
O8 Mg1 2.098(3) 2_657
O8 Mg2 2.193(3) 2_657
O9 C33 1.257(5) .
O9 Mg2 2.158(4) 2_657
O10 C44 1.376(5) .
O10 C43 1.445(5) .
O11 C50 1.266(5) .
O12 C50 1.263(5) .
O12 Mg4 1.981(3) 2_548
O13 C60 1.371(8) .
O13 C59 1.429(6) .
O14 C66 1.249(6) .
O15 C66 1.233(6) .
O15 Mg3 2.032(4) 2_558
O16 C52 1.371(5) .
O16 C51 1.451(5) .
O17 C58 1.254(5) .
O17 Mg4 2.026(4) 2_549
O18 C58 1.250(5) .
O18 Mg3 2.070(3) 1_556
O18 Mg4 2.217(3) 2_549
O19 C67 1.312(7) .
O20 C72 1.240(6) .
O21 H21A 0.848(3) .
O21 H21B 0.858(3) .
O22 C75 1.267(5) .
O22 Mg4 1.954(3) 2_648
O23 C75 1.230(5) .
O24 H24A 0.860(3) .
O24 H24B 0.861(3) .
O25 H25A 0.854(3) .
O25 H25B 0.856(3) .
O26 C77 1.254(5) .
O27 C77 1.250(5) .
N2 C72 1.326(6) .
N2 C74 1.453(7) .
N2 C73 1.475(7) .
C1 C6 1.396(6) .
C1 C2 1.412(6) .
C1 C10 1.514(5) .
C2 C3 1.396(6) .
C2 C7 1.504(6) .
C3 C4 1.385(6) .
C3 C18 1.500(6) .
C4 C5 1.411(6) .
C4 C8 1.540(6) .
C5 C6 1.391(6) .
C5 C26 1.497(6) .
C6 C9 1.510(6) .
C7 H7A 0.9800 .
C7 H7B 0.9800 .
C7 H7C 0.9800 .
C8 H8A 0.9800 .
C8 H8B 0.9800 .
C8 H8C 0.9800 .
C9 H9A 0.9800 .
C9 H9B 0.9800 .
C9 H9C 0.9800 .
C10 H10A 0.9900 .
C10 H10B 0.9900 .
C11 C12 1.372(6) .
C11 C16 1.402(6) .
C12 C13 1.376(6) .
C12 H12 0.9500 .
C13 C14 1.390(6) .
C13 H13 0.9500 .
C14 C15 1.387(6) .
C14 C17 1.497(6) .
C15 C16 1.374(7) .
C15 H15 0.9500 .
C16 H16 0.9500 .
C18 H18A 0.9900 .
C18 H18B 0.9900 .
C19 C24 1.386(6) .
C19 C20 1.391(6) .
C20 C21 1.395(6) .
C20 H20 0.9500 .
C21 C22 1.367(6) .
C21 H21 0.9500 .
C22 C23 1.388(6) .
C22 C25 1.496(6) .
C23 C24 1.375(6) .
C23 H23 0.9500 .
C24 H24 0.9500 .
C26 H26A 0.9900 .
C26 H26B 0.9900 .
C27 C32 1.386(7) .
C27 C28 1.384(6) .
C28 C29 1.376(6) .
C28 H28 0.9500 .
C29 C30 1.383(6) .
C29 H29 0.9500 .
C30 C31 1.391(7) .
C30 C33 1.498(6) .
C31 C32 1.380(7) .
C31 H31 0.9500 .
C32 H32 0.9500 .
C33 Mg2 2.504(5) 2_657
C34 C39 1.404(7) .
C34 C35 1.406(6) .
C34 C43 1.489(7) .
C35 C36 1.416(6) .
C35 C40 1.511(7) .
C36 C37 1.395(6) .
C36 C51 1.502(6) .
C37 C38 1.387(6) .
C37 C41 1.525(7) .
C38 C39 1.382(7) .
C38 C59 1.524(7) .
C39 C42 1.494(6) .
C40 H40A 0.9800 .
C40 H40B 0.9800 .
C40 H40C 0.9800 .
C41 H41A 0.9800 .
C41 H41B 0.9800 .
C41 H41C 0.9800 .
C42 H42A 0.9800 .
C42 H42B 0.9800 .
C42 H42C 0.9800 .
C43 H43A 0.9900 .
C43 H43B 0.9900 .
C44 C49 1.379(6) .
C44 C45 1.396(6) .
C45 C46 1.359(6) .
C45 H45 0.9500 .
C46 C47 1.389(6) .
C46 H46 0.9500 .
C47 C48 1.387(6) .
C47 C50 1.481(6) .
C48 C49 1.370(6) .
C48 H48 0.9500 .
C49 H49 0.9500 .
C51 H51A 0.9900 .
C51 H51B 0.9900 .
C52 C57 1.365(6) .
C52 C53 1.387(6) .
C53 C54 1.364(6) .
C53 H53 0.9500 .
C54 C55 1.393(6) .
C54 H54 0.9500 .
C55 C56 1.393(6) .
C55 C58 1.463(6) .
C56 C57 1.362(6) .
C56 H56 0.9500 .
C57 H57 0.9500 .
C58 Mg4 2.474(5) 2_549
C59 H59A 0.9900 .
C59 H59B 0.9900 .
C60 C65 1.381(9) .
C60 C61 1.393(9) .
C61 C62 1.368(10) .
C61 H61 0.9500 .
C62 C63 1.389(9) .
C62 H62 0.9500 .
C63 C64 1.372(8) .
C63 C66 1.489(8) .
C64 C65 1.408(8) .
C64 H64 0.9500 .
C65 H65 0.9500 .
C71 C72 1.491(7) .
C71 H71A 0.9800 .
C71 H71B 0.9800 .
C71 H71C 0.9800 .
C73 H73A 0.9800 .
C73 H73B 0.9800 .
C73 H73C 0.9800 .
C74 H74A 0.9800 .
C74 H74B 0.9800 .
C74 H74C 0.9800 .
C75 C76 1.511(7) .
C76 H76A 0.9800 .
C76 H76B 0.9800 .
C76 H76C 0.9800 .
C77 C78 1.489(6) .
C78 H78A 0.9800 .
C78 H78B 0.9800 .
C78 H78C 0.9800 .
C68 C67 1.514(8) .
C68 H68A 0.9800 .
C68 H68B 0.9800 .
C68 H68C 0.9800 .
N1 C67 1.446(13) .
N1 C69 1.515(9) .
N1 C70 1.516(9) .
C70 H70A 0.9800 .
C70 H70B 0.9800 .
C70 H70C 0.9800 .
C69 H69A 0.9800 .
C69 H69B 0.9800 .
C69 H69C 0.9800 .

loop_
_geom_torsion_atom_site_label_1
_geom_torsion_atom_site_label_2
_geom_torsion_atom_site_label_3
_geom_torsion_atom_site_label_4
_geom_torsion
_geom_torsion_site_symmetry_1
_geom_torsion_site_symmetry_4
C6 C1 C2 C3 -2.7(5) . .
C10 C1 C2 C3 179.7(3) . .
C6 C1 C2 C7 177.0(4) . .
C10 C1 C2 C7 -0.5(5) . .
C1 C2 C3 C4 -2.0(5) . .
C7 C2 C3 C4 178.2(4) . .
C1 C2 C3 C18 176.5(3) . .
C7 C2 C3 C18 -3.3(5) . .
C2 C3 C4 C5 4.1(6) . .
C18 C3 C4 C5 -174.4(3) . .
C2 C3 C4 C8 -173.8(4) . .
C18 C3 C4 C8 7.7(6) . .
C3 C4 C5 C6 -1.6(6) . .
C8 C4 C5 C6 176.4(4) . .
C3 C4 C5 C26 172.8(4) . .
C8 C4 C5 C26 -9.2(6) . .
C4 C5 C6 C1 -3.0(6) . .
C26 C5 C6 C1 -177.5(3) . .
C4 C5 C6 C9 176.8(4) . .
C26 C5 C6 C9 2.4(6) . .
C2 C1 C6 C5 5.2(5) . .
C10 C1 C6 C5 -177.3(3) . .
C2 C1 C6 C9 -174.6(4) . .
C10 C1 C6 C9 2.9(5) . .
C11 O1 C10 C1 -170.8(4) . .
C6 C1 C10 O1 -92.9(4) . .
C2 C1 C10 O1 84.6(4) . .
C10 O1 C11 C12 173.8(4) . .
C10 O1 C11 C16 -6.9(7) . .
O1 C11 C12 C13 -178.6(5) . .
C16 C11 C12 C13 2.1(8) . .
C11 C12 C13 C14 -1.3(8) . .
C12 C13 C14 C15 0.3(7) . .
C12 C13 C14 C17 179.6(4) . .
C13 C14 C15 C16 0.0(8) . .
C17 C14 C15 C16 -179.3(5) . .
C14 C15 C16 C11 0.7(8) . .
O1 C11 C16 C15 179.0(5) . .
C12 C11 C16 C15 -1.7(8) . .
Mg2 O3 C17 O2 3.0(7) . .
Mg2 O3 C17 C14 -176.3(3) . .
Mg1 O2 C17 O3 6.9(8) . .
Mg1 O2 C17 C14 -173.8(4) . .
C15 C14 C17 O3 5.2(7) . .
C13 C14 C17 O3 -174.1(4) . .
C15 C14 C17 O2 -174.1(4) . .
C13 C14 C17 O2 6.6(7) . .
C19 O4 C18 C3 -178.5(4) . .
C4 C3 C18 O4 -101.0(4) . .
C2 C3 C18 O4 80.4(4) . .
C18 O4 C19 C24 175.5(4) . .
C18 O4 C19 C20 -5.3(7) . .
O4 C19 C20 C21 179.4(4) . .
C24 C19 C20 C21 -1.5(7) . .
C19 C20 C21 C22 1.7(7) . .
C20 C21 C22 C23 -0.5(7) . .
C20 C21 C22 C25 177.9(4) . .
C21 C22 C23 C24 -0.9(7) . .
C25 C22 C23 C24 -179.3(5) . .
C22 C23 C24 C19 1.1(8) . .
O4 C19 C24 C23 179.3(4) . .
C20 C19 C24 C23 0.1(7) . .
Mg1 O6 C25 O5 3.5(7) 1_554 .
Mg1 O6 C25 C22 -176.0(3) 1_554 .
Mg2 O5 C25 O6 8.9(7) 1_554 .
Mg2 O5 C25 C22 -171.6(3) 1_554 .
C21 C22 C25 O6 6.1(6) . .
C23 C22 C25 O6 -175.6(4) . .
C21 C22 C25 O5 -173.5(4) . .
C23 C22 C25 O5 4.8(6) . .
C27 O7 C26 C5 161.9(4) . .
C6 C5 C26 O7 79.4(5) . .
C4 C5 C26 O7 -95.1(5) . .
C26 O7 C27 C32 176.3(5) . .
C26 O7 C27 C28 -3.6(7) . .
O7 C27 C28 C29 -177.9(5) . .
C32 C27 C28 C29 2.2(8) . .
C27 C28 C29 C30 -1.5(7) . .
C28 C29 C30 C31 -0.2(8) . .
C28 C29 C30 C33 176.4(4) . .
C29 C30 C31 C32 1.1(9) . .
C33 C30 C31 C32 -175.6(6) . .
C30 C31 C32 C27 -0.3(10) . .
O7 C27 C32 C31 178.8(6) . .
C28 C27 C32 C31 -1.4(9) . .
Mg2 O9 C33 O8 -7.4(4) 2_657 .
Mg2 O9 C33 C30 170.2(4) 2_657 .
Mg1 O8 C33 O9 -115.4(5) 2_657 .
Mg2 O8 C33 O9 7.3(4) 2_657 .
Mg1 O8 C33 C30 67.0(6) 2_657 .
Mg2 O8 C33 C30 -170.3(4) 2_657 .
Mg1 O8 C33 Mg2 -122.8(4) 2_657 2_657
C29 C30 C33 O9 -172.2(4) . .
C31 C30 C33 O9 4.5(7) . .
C29 C30 C33 O8 5.4(7) . .
C31 C30 C33 O8 -177.9(5) . .
C39 C34 C35 C36 -1.0(6) . .
C43 C34 C35 C36 177.8(3) . .
C39 C34 C35 C40 178.6(4) . .
C43 C34 C35 C40 -2.6(6) . .
C34 C35 C36 C37 -5.4(6) . .
C40 C35 C36 C37 175.0(4) . .
C34 C35 C36 C51 175.2(3) . .
C40 C35 C36 C51 -4.3(6) . .
C35 C36 C37 C38 8.6(6) . .
C51 C36 C37 C38 -172.1(4) . .
C35 C36 C37 C41 -169.3(4) . .
C51 C36 C37 C41 10.0(6) . .
C36 C37 C38 C39 -5.6(6) . .
C41 C37 C38 C39 172.2(4) . .
C36 C37 C38 C59 177.9(4) . .
C41 C37 C38 C59 -4.3(6) . .
C37 C38 C39 C34 -0.6(6) . .
C59 C38 C39 C34 175.9(4) . .
C37 C38 C39 C42 178.2(4) . .
C59 C38 C39 C42 -5.3(6) . .
C35 C34 C39 C38 3.9(6) . .
C43 C34 C39 C38 -174.9(4) . .
C35 C34 C39 C42 -174.9(4) . .
C43 C34 C39 C42 6.3(6) . .
C44 O10 C43 C34 175.9(4) . .
C39 C34 C43 O10 -96.6(5) . .
C35 C34 C43 O10 84.6(5) . .
C43 O10 C44 C49 -4.0(8) . .
C43 O10 C44 C45 179.5(5) . .
O10 C44 C45 C46 178.3(5) . .
C49 C44 C45 C46 1.6(8) . .
C44 C45 C46 C47 -2.9(8) . .
C45 C46 C47 C48 3.2(8) . .
C45 C46 C47 C50 -177.0(5) . .
C46 C47 C48 C49 -2.2(8) . .
C50 C47 C48 C49 178.0(5) . .
C47 C48 C49 C44 0.9(8) . .
O10 C44 C49 C48 -177.0(5) . .
C45 C44 C49 C48 -0.6(8) . .
Mg4 O12 C50 O11 -9.5(7) 2_548 .
Mg4 O12 C50 C47 170.2(3) 2_548 .
Mg3 O11 C50 O12 13.3(8) . .
Mg3 O11 C50 C47 -166.4(3) . .
C46 C47 C50 O12 -12.8(7) . .
C48 C47 C50 O12 167.1(4) . .
C46 C47 C50 O11 167.0(4) . .
C48 C47 C50 O11 -13.1(7) . .
C52 O16 C51 C36 -169.0(4) . .
C37 C36 C51 O16 -96.6(5) . .
C35 C36 C51 O16 82.7(5) . .
C51 O16 C52 C57 165.8(4) . .
C51 O16 C52 C53 -15.9(7) . .
C57 C52 C53 C54 -2.2(8) . .
O16 C52 C53 C54 179.6(5) . .
C52 C53 C54 C55 -0.7(8) . .
C53 C54 C55 C56 3.9(8) . .
C53 C54 C55 C58 -178.1(5) . .
C54 C55 C56 C57 -4.5(8) . .
C58 C55 C56 C57 177.6(5) . .
C55 C56 C57 C52 1.8(8) . .
O16 C52 C57 C56 179.9(4) . .
C53 C52 C57 C56 1.6(8) . .
Mg3 O18 C58 O17 -153.7(7) 1_556 .
Mg4 O18 C58 O17 2.5(4) 2_549 .
Mg3 O18 C58 C55 30.8(12) 1_556 .
Mg4 O18 C58 C55 -172.9(4) 2_549 .
Mg3 O18 C58 Mg4 -156.3(9) 1_556 2_549
Mg4 O17 C58 O18 -2.8(5) 2_549 .
Mg4 O17 C58 C55 172.6(4) 2_549 .
C56 C55 C58 O18 5.1(7) . .
C54 C55 C58 O18 -172.7(5) . .
C56 C55 C58 O17 -170.2(5) . .
C54 C55 C58 O17 12.0(7) . .
C60 O13 C59 C38 -178.5(7) . .
C39 C38 C59 O13 -81.5(6) . .
C37 C38 C59 O13 95.1(6) . .
C59 O13 C60 C65 2.6(14) . .
C59 O13 C60 C61 178.3(9) . .
O13 C60 C61 C62 176.1(13) . .
C65 C60 C61 C62 -8(2) . .
C60 C61 C62 C63 5(2) . .
C61 C62 C63 C64 0(2) . .
C61 C62 C63 C66 179.7(12) . .
C62 C63 C64 C65 -1.4(15) . .
C66 C63 C64 C65 178.9(8) . .
O13 C60 C65 C64 -178.0(9) . .
C61 C60 C65 C64 6.6(15) . .
C63 C64 C65 C60 -1.8(13) . .
Mg3 O15 C66 O14 -25.4(11) 2_558 .
Mg3 O15 C66 C63 154.4(6) 2_558 .
Mg3 O15 C66 Mg4 -28.0(7) 2_558 .
Mg4 O14 C66 O15 -4.8(10) . .
Mg4 O14 C66 C63 175.3(6) . .
C64 C63 C66 O15 2.0(12) . .
C62 C63 C66 O15 -177.8(10) . .
C64 C63 C66 O14 -178.2(7) . .
C62 C63 C66 O14 2.1(14) . .
C64 C63 C66 Mg4 -173.1(7) . .
C62 C63 C66 Mg4 7.2(18) . .
Mg3 O20 C72 N2 145.2(4) . .
Mg3 O20 C72 C71 -36.8(8) . .
C74 N2 C72 O20 -3.9(7) . .
C73 N2 C72 O20 168.7(5) . .
C74 N2 C72 C71 178.1(5) . .
C73 N2 C72 C71 -9.3(7) . .
Mg1 O23 C75 O22 -6.5(8) . .
Mg1 O23 C75 C76 169.4(4) . .
Mg4 O22 C75 O23 -177.8(4) 2_648 .
Mg4 O22 C75 C76 6.3(8) 2_648 .
Mg2 O27 C77 O26 -176.6(4) . .
Mg2 O27 C77 C78 0.2(9) . .
Mg3 O26 C77 O27 -6.4(8) . .
Mg3 O26 C77 C78 176.7(4) . .
Mg1 O19 C67 N1 -103.5(11) . .
Mg1 O19 C67 C68 78.2(10) . .
C69 N1 C67 O19 176.2(11) . .
C70 N1 C67 O19 -5.3(17) . .
C69 N1 C67 C68 -5.6(18) . .
C70 N1 C67 C68 172.9(11) . .

loop_
_platon_squeeze_void_nr
_platon_squeeze_void_average_x
_platon_squeeze_void_average_y
_platon_squeeze_void_average_z
_platon_squeeze_void_volume
_platon_squeeze_void_count_electrons
_platon_squeeze_void_content
1 -0.192 0.250 0.072 1444 345 ' '
2 0.181 0.750 0.427 1448 346 ' '
3 0.197 0.121 0.160 9 1 ' '
4 0.197 0.379 0.660 9 1 ' '
5 0.500 0.500 0.000 344 99 ' '
6 0.500 1.000 0.500 344 99 ' '
7 0.803 0.621 0.340 9 1 ' '
8 0.803 0.879 0.840 9 1 ' '
